data_7240930
loop_
_publ_author_name
'Yang, Jinyue'
'Wang, Na'
'Tian, Beiqian'
'Ji, Xiongtao'
'Hou, Baohong'
'Wang, Ting'
'Huang, Xin'
'Su, Junquan'
'Yang, Zhanao'
'Hao, Hongxun'

_publ_section_title
;
 Multicomponent supramolecular assembly of p-hydroxybenzoic acid and
 malonic acid: a deep insight into the formation of selective cocrystal
;
_journal_name_full CrystEngComm
_journal_paper_doi 10.1039/D0CE00833H
_journal_year 2020
_chemical_formula_moiety 'C3 H4 O4, C7 H6 O3'
_chemical_formula_sum 'C10 H10 O7'
_chemical_formula_weight 242.18
_space_group_crystal_system triclinic
_space_group_IT_number 2
_space_group_name_Hall '-P 1'
_space_group_name_H-M_alt 'P -1'
_atom_sites_solution_hydrogens mixed
_atom_sites_solution_primary dual
_audit_creation_date 2018-11-09
_audit_creation_method
;
Olex2 1.2
(compiled 2018.05.29 svn.r3508 for OlexSys, GUI svn.r5506)
;
_audit_update_record
;
2020-06-09 deposited with the CCDC.	2020-07-22 downloaded from the CCDC.
;
_cell_angle_alpha 102.176(2)
_cell_angle_beta 92.789(2)
_cell_angle_gamma 108.166(3)
_cell_formula_units_Z 2
_cell_length_a 5.7358(2)
_cell_length_b 7.1947(2)
_cell_length_c 13.6224(4)
_cell_measurement_reflns_used 3491
_cell_measurement_temperature 299.57(10)
_cell_measurement_theta_max 27.2760
_cell_measurement_theta_min 3.7320
_cell_volume 518.15(3)
_computing_cell_refinement 'CrysAlisPro 1.171.39.43d (Rigaku OD, 2018)'
_computing_data_collection 'CrysAlisPro 1.171.39.43d (Rigaku OD, 2018)'
_computing_data_reduction 'CrysAlisPro 1.171.39.43d (Rigaku OD, 2018)'
_computing_molecular_graphics 'Olex2 (Dolomanov et al., 2009)'
_computing_publication_material 'Olex2 (Dolomanov et al., 2009)'
_computing_structure_refinement 'ShelXL (Sheldrick, 2015)'
_computing_structure_solution 'ShelXT (Sheldrick, 2015)'
_diffrn_ambient_environment air
_diffrn_ambient_temperature 299.57(10)
_diffrn_detector 'CCD plate'
_diffrn_detector_type HyPix
_diffrn_measured_fraction_theta_full 0.999
_diffrn_measured_fraction_theta_max 0.862
_diffrn_measurement_details
;
List of Runs (angles in degrees, time in seconds):

  # Type    Start    End  Width  t~exp~   \w     \q     \k     \f   Frames
#--------------------------------------------------------------------------
  1  \w     39.00  97.00   0.50    0.18    --   12.17 178.00-180.00  116
  2  \w     39.00  97.00   0.50    0.18    --   12.17 178.00-150.00  116
  3  \w    -69.00  44.00   0.50    0.18    --   12.17 -37.00  30.00  226
  4  \w    -64.00  38.00   0.50    0.18    --   12.17 -55.00-125.00  204
  5  \w    -26.00  31.00   0.50    0.18    --  -13.81 -99.00-150.00  114
  6  \w    -99.00 -38.00   0.50    0.18    --  -13.81-178.00  90.00  122
  7  \w    -99.00 -38.00   0.50    0.18    --  -13.81-178.00   0.00  122
  8  \w    -99.00 -38.00   0.50    0.18    --  -13.81-178.00-120.00  122
  9  \w    -26.00  31.00   0.50    0.18    --  -13.81 -99.00 -30.00  114
 10  \w    -89.00  13.00   0.50    0.18    --  -13.81 -57.00 120.00  204
 11  \w    -89.00 -28.00   0.50    0.18    --  -13.81 -77.00 120.00  122
 12  \w    -14.00  88.00   0.50    0.18    --   12.17  55.00  17.00  204
;
_diffrn_measurement_device 'four-circle diffractometer'
_diffrn_measurement_device_type 'XtaLAB Synergy, Single source at offset/far, HyPix'
_diffrn_measurement_method '\w scans'
_diffrn_orient_matrix_type 'CrysAlisPro convention (1999,Acta A55,543-557)'
_diffrn_orient_matrix_UB_11 -0.0738224000
_diffrn_orient_matrix_UB_12 0.0483106000
_diffrn_orient_matrix_UB_13 -0.0209170000
_diffrn_orient_matrix_UB_21 -0.0952356000
_diffrn_orient_matrix_UB_22 -0.0386227000
_diffrn_orient_matrix_UB_23 0.0289064000
_diffrn_orient_matrix_UB_31 0.0517688000
_diffrn_orient_matrix_UB_32 0.0871082000
_diffrn_orient_matrix_UB_33 0.0400995000
_diffrn_radiation_monochromator mirror
_diffrn_radiation_probe x-ray
_diffrn_radiation_type MoK\a
_diffrn_radiation_wavelength 0.71073
_diffrn_reflns_av_R_equivalents 0.0435
_diffrn_reflns_av_unetI/netI 0.0384
_diffrn_reflns_Laue_measured_fraction_full 0.999
_diffrn_reflns_Laue_measured_fraction_max 0.862
_diffrn_reflns_limit_h_max 8
_diffrn_reflns_limit_h_min -7
_diffrn_reflns_limit_k_max 9
_diffrn_reflns_limit_k_min -9
_diffrn_reflns_limit_l_max 18
_diffrn_reflns_limit_l_min -17
_diffrn_reflns_number 11783
_diffrn_reflns_point_group_measured_fraction_full 0.999
_diffrn_reflns_point_group_measured_fraction_max 0.862
_diffrn_reflns_theta_full 25.242
_diffrn_reflns_theta_max 30.114
_diffrn_reflns_theta_min 3.068
_diffrn_source 'micro-focus sealed X-ray tube'
_diffrn_source_type 'PhotonJet (Mo) X-ray Source'
_exptl_absorpt_coefficient_mu 0.135
_exptl_absorpt_correction_T_max 1.00000
_exptl_absorpt_correction_T_min 0.68103
_exptl_absorpt_correction_type multi-scan
_exptl_absorpt_process_details
;
CrysAlisPro 1.171.39.43d (Rigaku Oxford Diffraction, 2018)
Empirical absorption correction using spherical harmonics,
 implemented in SCALE3 ABSPACK scaling algorithm.
;
_exptl_crystal_colour colourless
_exptl_crystal_colour_primary colourless
_exptl_crystal_density_diffrn 1.552
_exptl_crystal_description plate
_exptl_crystal_F_000 252
_exptl_crystal_size_max 0.4
_exptl_crystal_size_mid 0.4
_exptl_crystal_size_min 0.04
_refine_diff_density_max 0.172
_refine_diff_density_min -0.239
_refine_diff_density_rms 0.050
_refine_ls_extinction_method none
_refine_ls_goodness_of_fit_ref 1.021
_refine_ls_hydrogen_treatment mixed
_refine_ls_matrix_type full
_refine_ls_number_parameters 164
_refine_ls_number_reflns 2630
_refine_ls_number_restraints 0
_refine_ls_restrained_S_all 1.021
_refine_ls_R_factor_all 0.0797
_refine_ls_R_factor_gt 0.0476
_refine_ls_shift/su_max 0.000
_refine_ls_shift/su_mean 0.000
_refine_ls_structure_factor_coef Fsqd
_refine_ls_weighting_details 'w=1/[\s^2^(Fo^2^)+(0.0583P)^2^+0.0637P] where P=(Fo^2^+2Fc^2^)/3'
_refine_ls_weighting_scheme calc
_refine_ls_wR_factor_gt 0.1101
_refine_ls_wR_factor_ref 0.1338
_reflns_Friedel_coverage 0.000
_reflns_number_gt 1702
_reflns_number_total 2630
_reflns_threshold_expression 'I > 2\s(I)'
_cod_data_source_file d0ce00833h2.cif
_cod_data_source_block phba_malonic
_cod_database_code 7240930
_shelx_shelxl_version_number 2018/3
_shelx_space_group_comment
;
The symmetry employed for this shelxl refinement is uniquely defined
by the following loop, which should always be used as a source of
symmetry information in preference to the above space-group names.
They are only intended as comments.
;
_shelx_estimated_absorpt_t_max 0.995
_shelx_estimated_absorpt_t_min 0.948
_reflns_odcompleteness_completeness 99.95
_reflns_odcompleteness_iscentric 1
_reflns_odcompleteness_theta 26.32
_olex2_refinement_description
;
1. Fixed Uiso
 At 1.2 times of:
  All C(H) groups, All C(H,H) groups
 At 1.5 times of:
  All O(H) groups
2.a Secondary CH2 refined with riding coordinates:
 C3(H3a,H3b)
2.b Aromatic/amide H refined with riding coordinates:
 C10(H10), C9(H9), C13(H13), C12(H12)
2.c Idealised tetrahedral OH refined as rotating group:
 O17(H17), O15(H15)
;
_olex2_submission_special_instructions 'No special instructions were received'
_oxdiff_exptl_absorpt_empirical_details
;
Empirical correction (ABSPACK) includes:
- Absorption correction using spherical harmonics
- Frame scaling
;
_oxdiff_exptl_absorpt_empirical_full_max 1.560
_oxdiff_exptl_absorpt_empirical_full_min 0.723

loop_
_space_group_symop_operation_xyz
'x, y, z'
'-x, -y, -z'

loop_
_atom_site_label
_atom_site_type_symbol
_atom_site_fract_x
_atom_site_fract_y
_atom_site_fract_z
_atom_site_U_iso_or_equiv
_atom_site_adp_type
_atom_site_occupancy
_atom_site_site_symmetry_order
_atom_site_calc_flag
_atom_site_refinement_flags_posn
_atom_site_refinement_flags_adp
_atom_site_refinement_flags_occupancy
_atom_site_disorder_assembly
_atom_site_disorder_group
O5 O 0.2207(2) 0.71654(19) 0.23626(8) 0.0479(3) Uani 1 1 d . . . . .
O6 O 0.6282(2) 0.8353(2) 0.24041(9) 0.0557(4) Uani 1 1 d . . . . .
O16 O 0.6560(2) 0.8348(2) 0.42799(8) 0.0549(4) Uani 1 1 d . . . . .
O17 O 0.6445(2) 0.6886(2) 0.87113(8) 0.0549(4) Uani 1 1 d . . . . .
H17 H 0.792404 0.729556 0.891914 0.082 Uiso 1 1 calc GR . . . .
O15 O 0.2555(2) 0.6890(2) 0.43348(8) 0.0559(4) Uani 1 1 d . . . . .
H15 H 0.246932 0.701986 0.375170 0.084 Uiso 1 1 calc GR . . . .
O1 O 0.1308(2) 0.8024(2) -0.04963(8) 0.0577(4) Uani 1 1 d . . . . .
O7 O -0.0517(2) 0.7021(2) 0.07562(10) 0.0640(4) Uani 1 1 d . . . . .
C8 C 0.5282(3) 0.7439(2) 0.57897(10) 0.0369(4) Uani 1 1 d . . . . .
C11 C 0.6135(3) 0.7100(3) 0.77513(11) 0.0398(4) Uani 1 1 d . . . . .
C14 C 0.4884(3) 0.7609(2) 0.47416(11) 0.0393(4) Uani 1 1 d . . . . .
C4 C 0.4062(3) 0.7800(2) 0.19554(11) 0.0394(4) Uani 1 1 d . . . . .
C3 C 0.3954(3) 0.7986(3) 0.08789(11) 0.0441(4) Uani 1 1 d . . . . .
H3A H 0.505010 0.931367 0.086733 0.053 Uiso 1 1 calc R . . . .
H3B H 0.461969 0.701331 0.049485 0.053 Uiso 1 1 calc R . . . .
C2 C 0.1491(3) 0.7696(3) 0.03342(11) 0.0418(4) Uani 1 1 d . . . . .
C10 C 0.8094(3) 0.8000(3) 0.72693(12) 0.0444(4) Uani 1 1 d . . . . .
H10 H 0.969619 0.849250 0.760312 0.053 Uiso 1 1 calc R . . . .
C9 C 0.7665(3) 0.8165(3) 0.62914(12) 0.0447(4) Uani 1 1 d . . . . .
H9 H 0.898361 0.876757 0.596630 0.054 Uiso 1 1 calc R . . . .
C13 C 0.3333(3) 0.6554(3) 0.62813(12) 0.0449(4) Uani 1 1 d . . . . .
H13 H 0.172961 0.606744 0.594925 0.054 Uiso 1 1 calc R . . . .
C12 C 0.3745(3) 0.6387(3) 0.72578(12) 0.0486(4) Uani 1 1 d . . . . .
H12 H 0.242505 0.579693 0.758524 0.058 Uiso 1 1 calc R . . . .
H6 H 0.630(4) 0.830(3) 0.3071(18) 0.085(7) Uiso 1 1 d . . . . .
H7 H 0.006(5) 0.699(4) 0.1398(19) 0.108(9) Uiso 1 1 d . . . . .

loop_
_atom_site_aniso_label
_atom_site_aniso_U_11
_atom_site_aniso_U_22
_atom_site_aniso_U_33
_atom_site_aniso_U_23
_atom_site_aniso_U_13
_atom_site_aniso_U_12
O5 0.0405(7) 0.0708(9) 0.0331(6) 0.0219(6) 0.0034(5) 0.0132(6)
O6 0.0399(7) 0.0851(10) 0.0357(6) 0.0254(6) -0.0026(5) 0.0054(6)
O16 0.0467(8) 0.0744(9) 0.0371(6) 0.0240(6) -0.0009(5) 0.0048(6)
O17 0.0482(7) 0.0868(10) 0.0336(6) 0.0241(6) 0.0025(5) 0.0219(7)
O15 0.0439(8) 0.0819(10) 0.0367(6) 0.0222(6) -0.0054(5) 0.0096(7)
O1 0.0514(8) 0.0874(10) 0.0375(6) 0.0291(6) -0.0002(5) 0.0186(7)
O7 0.0400(7) 0.1131(12) 0.0435(7) 0.0348(7) 0.0046(6) 0.0211(7)
C8 0.0397(9) 0.0412(9) 0.0293(7) 0.0094(6) -0.0004(6) 0.0128(7)
C11 0.0438(9) 0.0491(10) 0.0288(7) 0.0107(7) 0.0006(6) 0.0181(8)
C14 0.0413(9) 0.0410(9) 0.0330(8) 0.0086(7) -0.0026(7) 0.0114(7)
C4 0.0402(9) 0.0450(9) 0.0326(8) 0.0133(7) 0.0008(7) 0.0113(7)
C3 0.0397(9) 0.0624(11) 0.0309(8) 0.0178(7) 0.0027(7) 0.0138(8)
C2 0.0417(9) 0.0507(10) 0.0329(8) 0.0116(7) 0.0019(7) 0.0145(8)
C10 0.0365(9) 0.0572(11) 0.0365(8) 0.0135(8) -0.0049(7) 0.0113(8)
C9 0.0391(9) 0.0559(11) 0.0379(8) 0.0177(7) 0.0035(7) 0.0098(8)
C13 0.0339(9) 0.0605(11) 0.0380(8) 0.0150(8) -0.0018(7) 0.0113(8)
C12 0.0368(9) 0.0695(12) 0.0388(9) 0.0207(8) 0.0072(7) 0.0113(8)

loop_
_atom_type_symbol
_atom_type_description
_atom_type_scat_dispersion_real
_atom_type_scat_dispersion_imag
_atom_type_scat_source
C C 0.0033 0.0016 'International Tables Vol C Tables 4.2.6.8 and 6.1.1.4'
H H 0.0000 0.0000 'International Tables Vol C Tables 4.2.6.8 and 6.1.1.4'
O O 0.0106 0.0060 'International Tables Vol C Tables 4.2.6.8 and 6.1.1.4'

loop_
_geom_angle_atom_site_label_1
_geom_angle_atom_site_label_2
_geom_angle_atom_site_label_3
_geom_angle
_geom_angle_site_symmetry_1
_geom_angle_site_symmetry_3
_geom_angle_publ_flag
C4 O6 H6 111.8(15) . . ?
C11 O17 H17 109.5 . . ?
C14 O15 H15 109.5 . . ?
C2 O7 H7 104.7(17) . . ?
C9 C8 C14 119.23(15) . . ?
C13 C8 C14 121.44(15) . . ?
C13 C8 C9 119.33(14) . . ?
O17 C11 C10 122.43(15) . . ?
O17 C11 C12 117.46(15) . . ?
C10 C11 C12 120.12(14) . . ?
O16 C14 O15 122.22(14) . . ?
O16 C14 C8 123.20(15) . . ?
O15 C14 C8 114.58(14) . . ?
O5 C4 O6 123.54(14) . . ?
O5 C4 C3 123.01(14) . . ?
O6 C4 C3 113.45(14) . . ?
C4 C3 H3A 107.8 . . ?
C4 C3 H3B 107.8 . . ?
H3A C3 H3B 107.1 . . ?
C2 C3 C4 118.06(14) . . ?
C2 C3 H3A 107.8 . . ?
C2 C3 H3B 107.8 . . ?
O1 C2 O7 119.42(15) . . ?
O1 C2 C3 121.34(15) . . ?
O7 C2 C3 119.22(13) . . ?
C11 C10 H10 120.1 . . ?
C9 C10 C11 119.77(15) . . ?
C9 C10 H10 120.1 . . ?
C8 C9 H9 119.8 . . ?
C10 C9 C8 120.44(16) . . ?
C10 C9 H9 119.8 . . ?
C8 C13 H13 119.7 . . ?
C12 C13 C8 120.58(15) . . ?
C12 C13 H13 119.7 . . ?
C11 C12 H12 120.1 . . ?
C13 C12 C11 119.76(16) . . ?
C13 C12 H12 120.1 . . ?

loop_
_geom_bond_atom_site_label_1
_geom_bond_atom_site_label_2
_geom_bond_distance
_geom_bond_site_symmetry_2
_geom_bond_publ_flag
O5 C4 1.2287(19) . ?
O6 C4 1.2881(19) . ?
O6 H6 0.92(2) . ?
O16 C14 1.2179(19) . ?
O17 H17 0.8200 . ?
O17 C11 1.3584(18) . ?
O15 H15 0.8200 . ?
O15 C14 1.3173(19) . ?
O1 C2 1.2095(18) . ?
O7 C2 1.314(2) . ?
O7 H7 0.93(3) . ?
C8 C14 1.471(2) . ?
C8 C9 1.386(2) . ?
C8 C13 1.383(2) . ?
C11 C10 1.382(2) . ?
C11 C12 1.386(2) . ?
C4 C3 1.500(2) . ?
C3 H3A 0.9700 . ?
C3 H3B 0.9700 . ?
C3 C2 1.496(2) . ?
C10 H10 0.9300 . ?
C10 C9 1.379(2) . ?
C9 H9 0.9300 . ?
C13 H13 0.9300 . ?
C13 C12 1.376(2) . ?
C12 H12 0.9300 . ?
